data_1575738
loop_
_publ_author_name
'Zhang, Hong-Jin'
'Chen, Zong-Ren'
'Chen, Wan-Tao'
'Ye, Jia-Wen'
'Chen, Ling'

_publ_section_title
;
 Tailoring luminescent oxygen sensitivity <i>via</i> structural design and
 its application in pressure-induced emission enhancement.
;
_journal_issue 40
_journal_name_full 'Chemical science'
_journal_page_first 18799
_journal_page_last 18805
_journal_paper_doi 10.1039/d5sc05999b
_journal_volume 16
_journal_year 2025
_chemical_formula_moiety 'C52 H42 Br2 Cu2 N2 P2, 0.333(C2 H8 O2)'
_chemical_formula_sum 'C52.67 H44.67 Br2 Cu2 N2 O0.67 P2'
_chemical_formula_weight 1065.17
_space_group_crystal_system triclinic
_space_group_IT_number 2
_space_group_name_Hall '-P 1'
_space_group_name_H-M_alt 'P -1'
_atom_sites_solution_hydrogens mixed
_atom_sites_solution_primary dual
_audit_creation_date 2024-11-08
_audit_creation_method
;
Olex2 1.5
(compiled 2024.02.16 svn.r378c4104 for OlexSys, GUI svn.r6928)
;
_audit_update_record
;
2025-07-16 deposited with the CCDC.	2025-09-08 downloaded from the CCDC.
;
_cell_angle_alpha 109.053(3)
_cell_angle_beta 100.228(3)
_cell_angle_gamma 100.638(3)
_cell_formula_units_Z 1
_cell_length_a 9.2653(3)
_cell_length_b 12.0008(4)
_cell_length_c 12.0094(4)
_cell_measurement_reflns_used 9697
_cell_measurement_temperature 294.5(3)
_cell_measurement_theta_max 77.2510
_cell_measurement_theta_min 3.9860
_cell_volume 1199.15(8)
_computing_cell_refinement 'CrysAlisPro 1.171.41.122a (Rigaku OD, 2021)'
_computing_data_collection 'CrysAlisPro 1.171.41.122a (Rigaku OD, 2021)'
_computing_data_reduction 'CrysAlisPro 1.171.41.122a (Rigaku OD, 2021)'
_computing_molecular_graphics 'Olex2 1.5 (Dolomanov et al., 2009)'
_computing_publication_material 'Olex2 1.5 (Dolomanov et al., 2009)'
_computing_structure_refinement 'SHELXL 2018/3 (Sheldrick, 2015)'
_computing_structure_solution 'SHELXT 2018/2 (Sheldrick, 2018)'
_diffrn_ambient_environment air
_diffrn_ambient_temperature 294.5(3)
_diffrn_detector 'Hybrid Pixel Array Detector'
_diffrn_detector_area_resol_mean 10.0000
_diffrn_detector_type HyPix
_diffrn_measured_fraction_theta_full 0.999
_diffrn_measured_fraction_theta_max 0.999
_diffrn_measurement_details
;
List of Runs (angles in degrees, time in seconds):

  # Type    Start    End  Width  t~exp~   \w     \q     \k     \f   Frames
#--------------------------------------------------------------------------
  1  \w    -99.00 -61.00   0.50    1.15    --  -48.55-154.00 -85.00   76
  2  \w    -81.00 -28.00   0.50    1.15    --  -48.55 121.00 155.00  106
  3  \w   -106.00 -67.00   0.50    1.15    --  -48.55 154.00 -46.00   78
  4  \w     76.00 102.00   0.50    1.15    --   48.55-154.00 -85.00   52
  5  \w     82.00 107.00   0.50    1.15    --   48.55 154.00 -46.00   50
  6  \w     39.00  64.00   0.50    1.15    --   48.55-121.00  72.00   50
  7  \w   -124.00 -99.00   0.50    2.70    --  -91.75-154.00 -85.00   50
  8  \w    -80.00 -55.00   0.50    2.70    --  -91.75 154.00 -46.00   50
  9  \w    -52.00 -27.00   0.50    2.70    --  -91.75 121.00 155.00   50
 10  \w   -111.00 -79.00   0.50    2.70    --  -91.75-121.00  72.00   64
 11  \w     77.00 127.00   0.50    2.70    --  108.86 154.00 -46.00  100
 12  \w     90.00 131.00   0.50    2.70    --  108.86-154.00 -85.00   82
 13  \w     98.00 150.00   0.50    2.70    --  108.86 121.00 155.00  104
 14  \w     69.00 101.00   0.50    2.70    --  108.86-121.00  72.00   64
 15  \w   -121.00 -27.00   0.50    1.15    --  -48.55 -77.00-150.00  188
 16  \w   -120.00 -75.00   0.50    1.15    --  -48.55-125.00-180.00   90
 17  \w   -107.00 -49.00   0.50    1.15    --  -48.55 -38.00  90.00  116
 18  \w   -118.00 -78.00   0.50    1.15    --  -48.55-125.00 120.00   80
 19  \w    -25.00  26.00   0.50    1.15    --  -48.55  19.00  90.00  102
 20  \w    -26.00  23.00   0.50    1.15    --  -48.55  19.00   0.00   98
 21  \w   -158.00-132.00   0.50    2.70    --  -91.75 -38.00  90.00   52
 22  \w   -163.00 -82.00   0.50    2.70    --  -91.75 -19.00-120.00  162
 23  \w    -65.00 -20.00   0.50    2.70    --  -91.75  57.00 -30.00   90
 24  \w    -64.00 -31.00   0.50    2.70    --  -91.75  57.00  90.00   66
 25  \w   -117.00 -91.00   0.50    2.70    --  -91.75 -38.00  90.00   52
 26  \w   -126.00 -73.00   0.50    2.70    --  -91.75-125.00  30.00  106
 27  \w   -105.00 -79.00   0.50    2.70    --  -91.75 -19.00 120.00   52
 28  \w   -153.00-125.00   0.50    2.70    --  -91.75 -19.00 120.00   56
 29  \w   -159.00-132.00   0.50    2.70    --  -91.75-125.00  30.00   54
 30  \w    -64.00 -19.00   0.50    2.70    --  -91.75  57.00 150.00   90
 31  \w     52.00  77.00   0.50    2.70    --  108.86-125.00 150.00   50
 32  \w    131.00 178.00   0.50    2.70    --  108.86 125.00 120.00   94
 33  \w    102.00 127.00   0.50    2.70    --  108.86 125.00 120.00   50
 34  \w     38.00  64.00   0.50    2.70    --  108.86 -57.00 -30.00   52
 35  \w     39.00  65.00   0.50    2.70    --  108.86 -57.00  30.00   52
 36  \w     37.00  62.00   0.50    2.70    --  108.86 -57.00 -90.00   50
 37  \w    114.00 153.00   0.50    2.70    --  108.86 125.00  90.00   78
 38  \w     47.00 112.00   0.50    2.70    --  108.86-125.00 120.00  130
 39  \w     97.00 176.00   0.50    2.70    --  108.86  19.00  90.00  158
 40  \w     97.00 172.00   0.50    2.70    --  108.86 125.00 -60.00  150
 41  \w     40.00 102.00   0.50    2.70    --  108.86 -99.00-120.00  124
 42  \w     53.00  92.00   0.50    2.70    --  108.86 -99.00 -90.00   78
 43  \w     38.00  63.00   0.50    2.70    --  108.86 -57.00  90.00   50
 44  \w     38.00  63.00   0.50    2.70    --  108.86 -57.00-120.00   50
 45  \w     82.00 112.00   0.50    2.70    --  108.86-125.00 -30.00   60
 46  \w    142.00 178.00   0.50    2.70    --  108.86 125.00 -90.00   72
 47  \w     43.00 106.00   0.50    2.70    --  108.86 -99.00 -30.00  126
 48  \w    101.00 128.00   0.50    2.70    --  108.86 125.00 -90.00   54
 49  \w     81.00 112.00   0.50    2.70    --  108.86-125.00 150.00   62
 50  \w     41.00  66.00   0.50    2.70    --  108.86 -57.00-150.00   50
;
_diffrn_measurement_device 'four-circle diffractometer'
_diffrn_measurement_device_type 'XtaLAB Synergy, Dualflex, HyPix'
_diffrn_measurement_method '\w scans'
_diffrn_orient_matrix_type 'CrysAlisPro convention (1999,Acta A55,543-557)'
_diffrn_orient_matrix_UB_11 0.1561799000
_diffrn_orient_matrix_UB_12 0.0871711000
_diffrn_orient_matrix_UB_13 0.0232279000
_diffrn_orient_matrix_UB_21 0.0726516000
_diffrn_orient_matrix_UB_22 -0.0593084000
_diffrn_orient_matrix_UB_23 0.0836806000
_diffrn_orient_matrix_UB_31 0.0309766000
_diffrn_orient_matrix_UB_32 -0.0931303000
_diffrn_orient_matrix_UB_33 -0.1103129000
_diffrn_radiation_monochromator mirror
_diffrn_radiation_probe x-ray
_diffrn_radiation_type 'Cu K\a'
_diffrn_radiation_wavelength 1.54184
_diffrn_reflns_av_R_equivalents 0.0302
_diffrn_reflns_av_unetI/netI 0.0331
_diffrn_reflns_Laue_measured_fraction_full 0.999
_diffrn_reflns_Laue_measured_fraction_max 0.999
_diffrn_reflns_limit_h_max 11
_diffrn_reflns_limit_h_min -11
_diffrn_reflns_limit_k_max 14
_diffrn_reflns_limit_k_min -14
_diffrn_reflns_limit_l_max 13
_diffrn_reflns_limit_l_min -14
_diffrn_reflns_number 16049
_diffrn_reflns_point_group_measured_fraction_full 0.999
_diffrn_reflns_point_group_measured_fraction_max 0.999
_diffrn_reflns_theta_full 66.593
_diffrn_reflns_theta_max 66.593
_diffrn_reflns_theta_min 4.029
_diffrn_source 'micro-focus sealed X-ray tube'
_diffrn_source_type 'PhotonJet (Cu) X-ray Source'
_exptl_absorpt_coefficient_mu 3.971
_exptl_absorpt_correction_T_max 1.00000
_exptl_absorpt_correction_T_min 0.79252
_exptl_absorpt_correction_type multi-scan
_exptl_absorpt_process_details
;
CrysAlisPro 1.171.41.122a (Rigaku Oxford Diffraction, 2021)
Empirical absorption correction using spherical harmonics,
implemented in SCALE3 ABSPACK scaling algorithm.
;
_exptl_crystal_colour 'clear light yellow'
_exptl_crystal_colour_lustre clear
_exptl_crystal_colour_modifier light
_exptl_crystal_colour_primary yellow
_exptl_crystal_density_diffrn 1.475
_exptl_crystal_description plate
_exptl_crystal_F_000 538
_exptl_crystal_size_max 0.03
_exptl_crystal_size_mid 0.03
_exptl_crystal_size_min 0.02
_refine_diff_density_max 1.164
_refine_diff_density_min -0.345
_refine_diff_density_rms 0.073
_refine_ls_extinction_method none
_refine_ls_goodness_of_fit_ref 1.035
_refine_ls_hydrogen_treatment constr
_refine_ls_matrix_type full
_refine_ls_number_parameters 290
_refine_ls_number_reflns 4241
_refine_ls_number_restraints 13
_refine_ls_restrained_S_all 1.036
_refine_ls_R_factor_all 0.0350
_refine_ls_R_factor_gt 0.0312
_refine_ls_shift/su_max 0.000
_refine_ls_shift/su_mean 0.000
_refine_ls_structure_factor_coef Fsqd
_refine_ls_weighting_details 'w=1/[\s^2^(Fo^2^)+(0.0586P)^2^+0.6733P] where P=(Fo^2^+2Fc^2^)/3'
_refine_ls_weighting_scheme calc
_refine_ls_wR_factor_gt 0.0929
_refine_ls_wR_factor_ref 0.0961
_reflns_Friedel_coverage 0.000
_reflns_number_gt 3822
_reflns_number_total 4241
_reflns_threshold_expression 'I > 2\s(I)'
_cod_data_source_file d5sc05999b2.cif
_cod_data_source_block exp_6856_auto
_cod_depositor_comments 'Adding full bibliography for 1575733--1575738.cif.'
_cod_original_cell_volume 1199.15(7)
_cod_database_code 1575738
_shelx_shelxl_version_number 2018/3
_shelx_space_group_comment
;
The symmetry employed for this shelxl refinement is uniquely defined
by the following loop, which should always be used as a source of
symmetry information in preference to the above space-group names.
They are only intended as comments.
;
_reflns_odcompleteness_completeness 99.86
_reflns_odcompleteness_iscentric 1
_reflns_odcompleteness_theta 66.97
_olex2_refinement_description
;
1. Fixed Uiso
 At 1.2 times of:
  All C(H) groups
 At 1.5 times of:
  All C(H,H,H) groups, All O(H) groups
2. Restrained distances
 O1-C1
 1.2 with sigma of 0.002
3. Uiso/Uaniso restraints and constraints
Uanis(O1) \\sim Ueq, Uanis(C1) \\sim Ueq, : with sigma of 0.01 and sigma for
terminal atoms of 0.02
4. Others
 Fixed Sof: O1(0.333333) H1(0.333333) C1(0.333333) H1a(0.333333) H1b(0.333333)
 H1c(0.333333)
5.a Riding coordinates:
 O1(H1)
5.b Aromatic/amide H refined with riding coordinates:
 C009(H009), C00A(H00A), C00B(H00B), C00C(H00C), C00E(H00E), C00F(H00F),
 C00G(H00G), C00H(H00H), C00I(H00I), C00J(H00J), C00K(H00K), C00L(H00L),
 C00M(H00M), C00N(H00N), C00O(H00O), C00P(H00P), C00Q(H00Q), C00R(H00R),
 C00S(H00S), C00T(H00T), C00U(H00U)
5.c Idealised Me refined as rotating group:
 C1(H1a,H1b,H1c)
;
_olex2_submission_special_instructions 'No special instructions were received'
_oxdiff_exptl_absorpt_empirical_details
;
Empirical correction (ABSPACK) includes:
- Absorption correction using spherical harmonics
- Frame scaling
;
_oxdiff_exptl_absorpt_empirical_full_max 1.448
_oxdiff_exptl_absorpt_empirical_full_min 0.764

loop_
_space_group_symop_operation_xyz
'x, y, z'
'-x, -y, -z'

loop_
_atom_site_label
_atom_site_type_symbol
_atom_site_fract_x
_atom_site_fract_y
_atom_site_fract_z
_atom_site_U_iso_or_equiv
_atom_site_adp_type
_atom_site_occupancy
_atom_site_site_symmetry_order
_atom_site_calc_flag
_atom_site_refinement_flags_posn
_atom_site_refinement_flags_adp
_atom_site_refinement_flags_occupancy
_atom_site_disorder_assembly
_atom_site_disorder_group
Br01 Br -0.13050(3) 0.09510(2) 0.43512(2) 0.03721(11) Uani 1 1 d . . . . .
Cu02 Cu 0.13404(4) 0.11348(3) 0.54531(3) 0.03620(13) Uani 1 1 d . . . . .
P003 P 0.24117(7) 0.26792(5) 0.72084(5) 0.02947(15) Uani 1 1 d . . . . .
N004 N 0.2427(3) 0.0956(2) 0.40728(19) 0.0348(5) Uani 1 1 d . . . . .
C005 C 0.4443(3) 0.0310(2) 0.1049(2) 0.0320(5) Uani 1 1 d . . . . .
C006 C 0.3819(3) 0.0592(2) 0.2133(2) 0.0315(5) Uani 1 1 d . . . . .
C007 C 0.1701(3) 0.2647(2) 0.8530(2) 0.0327(5) Uani 1 1 d . . . . .
C008 C 0.4454(3) 0.2840(2) 0.7674(2) 0.0346(6) Uani 1 1 d . . . . .
C009 C 0.0771(3) 0.1562(3) 0.8455(3) 0.0389(6) Uani 1 1 d . . . . .
H009 H 0.055401 0.086416 0.775597 0.047 Uiso 1 1 calc R U . . .
C00A C 0.3593(3) 0.0231(3) -0.0071(3) 0.0384(6) Uani 1 1 d . . . . .
H00A H 0.264229 0.038760 -0.012420 0.046 Uiso 1 1 calc R U . . .
C00B C 0.2151(3) 0.1475(3) 0.3263(3) 0.0406(6) Uani 1 1 d . . . . .
H00B H 0.147541 0.196367 0.335000 0.049 Uiso 1 1 calc R U . . .
C00C C 0.5865(3) 0.0075(3) 0.1100(2) 0.0371(6) Uani 1 1 d . . . . .
H00C H 0.645641 0.012413 0.183539 0.044 Uiso 1 1 calc R U . . .
C00D C 0.2353(3) 0.4198(2) 0.7215(2) 0.0358(6) Uani 1 1 d . . . . .
C00E C 0.4153(3) 0.0096(3) 0.3004(2) 0.0377(6) Uani 1 1 d . . . . .
H00E H 0.486074 -0.036412 0.296184 0.045 Uiso 1 1 calc R U . . .
C00F C 0.2818(3) 0.1328(3) 0.2295(3) 0.0408(6) Uani 1 1 d . . . . .
H00F H 0.259590 0.171895 0.175785 0.049 Uiso 1 1 calc R U . . .
C00G C 0.5260(3) 0.2854(3) 0.6800(3) 0.0447(7) Uani 1 1 d . . . . .
H00G H 0.475531 0.279490 0.603246 0.054 Uiso 1 1 calc R U . . .
C00H C 0.3431(3) 0.0283(3) 0.3943(2) 0.0402(6) Uani 1 1 d . . . . .
H00H H 0.365572 -0.007716 0.450783 0.048 Uiso 1 1 calc R U . . .
C00I C 0.5226(3) 0.2901(3) 0.8801(3) 0.0440(7) Uani 1 1 d . . . . .
H00I H 0.470427 0.288469 0.939209 0.053 Uiso 1 1 calc R U . . .
C00J C 0.2016(4) 0.3675(3) 0.9592(3) 0.0514(8) Uani 1 1 d . . . . .
H00J H 0.264693 0.440712 0.966299 0.062 Uiso 1 1 calc R U . . .
C00K C 0.0167(4) 0.1518(3) 0.9421(3) 0.0485(7) Uani 1 1 d . . . . .
H00K H -0.045063 0.078780 0.936750 0.058 Uiso 1 1 calc R U . . .
C00L C 0.3581(4) 0.5217(3) 0.7758(3) 0.0512(7) Uani 1 1 d . . . . .
H00L H 0.450253 0.515109 0.815146 0.061 Uiso 1 1 calc R U . . .
C00M C 0.6797(4) 0.2955(3) 0.7065(3) 0.0555(8) Uani 1 1 d . . . . .
H00M H 0.732934 0.297871 0.648155 0.067 Uiso 1 1 calc R U . . .
C00N C 0.0469(4) 0.2539(3) 1.0453(3) 0.0519(8) Uani 1 1 d . . . . .
H00N H 0.004521 0.250188 1.108999 0.062 Uiso 1 1 calc R U . . .
C00O C 0.6776(4) 0.2987(3) 0.9054(3) 0.0562(8) Uani 1 1 d . . . . .
H00O H 0.728332 0.302148 0.981083 0.067 Uiso 1 1 calc R U . . .
C00P C 0.0986(4) 0.4324(3) 0.6649(3) 0.0558(8) Uani 1 1 d . . . . .
H00P H 0.014790 0.365118 0.628158 0.067 Uiso 1 1 calc R U . . .
C00Q C 0.7553(4) 0.3020(3) 0.8198(4) 0.0603(9) Uani 1 1 d . . . . .
H00Q H 0.859145 0.308742 0.837405 0.072 Uiso 1 1 calc R U . . .
C00R C 0.1391(5) 0.3609(3) 1.0547(3) 0.0592(9) Uani 1 1 d . . . . .
H00R H 0.160314 0.429781 1.125319 0.071 Uiso 1 1 calc R U . . .
C00S C 0.3446(5) 0.6331(3) 0.7718(4) 0.0672(10) Uani 1 1 d . . . . .
H00S H 0.428172 0.700767 0.807353 0.081 Uiso 1 1 calc R U . . .
C00T C 0.2083(6) 0.6447(4) 0.7156(4) 0.0741(12) Uani 1 1 d . . . . .
H00T H 0.199429 0.720077 0.713817 0.089 Uiso 1 1 calc R U . . .
C00U C 0.0867(6) 0.5457(4) 0.6629(4) 0.0758(12) Uani 1 1 d . . . . .
H00U H -0.005426 0.553654 0.625029 0.091 Uiso 1 1 calc R U . . .
O1 O 0.5665(10) 0.5192(6) 0.5336(7) 0.062(2) Uani 0.3333 1 d D U P . .
H1 H 0.527124 0.448251 0.523064 0.093 Uiso 0.3333 1 d R U P . .
C1 C 0.6901(11) 0.5512(11) 0.6020(12) 0.085(4) Uani 0.3333 1 d D U P . .
H1A H 0.746259 0.492648 0.573672 0.127 Uiso 0.3333 1 calc R U P . .
H1B H 0.680417 0.557070 0.681854 0.127 Uiso 0.3333 1 calc R U P . .
H1C H 0.742737 0.629449 0.605307 0.127 Uiso 0.3333 1 calc R U P . .

loop_
_atom_site_aniso_label
_atom_site_aniso_U_11
_atom_site_aniso_U_22
_atom_site_aniso_U_33
_atom_site_aniso_U_23
_atom_site_aniso_U_13
_atom_site_aniso_U_12
Br01 0.03404(17) 0.03917(17) 0.03865(17) 0.01446(12) 0.00841(12) 0.01097(12)
Cu02 0.0366(2) 0.0398(2) 0.0275(2) 0.00554(16) 0.01239(16) 0.00769(17)
P003 0.0296(3) 0.0292(3) 0.0275(3) 0.0072(2) 0.0093(2) 0.0068(2)
N004 0.0354(12) 0.0405(12) 0.0296(10) 0.0100(9) 0.0150(9) 0.0116(9)
C005 0.0355(13) 0.0333(12) 0.0308(12) 0.0127(10) 0.0146(10) 0.0098(10)
C006 0.0313(13) 0.0336(12) 0.0295(12) 0.0104(10) 0.0124(10) 0.0064(10)
C007 0.0321(13) 0.0361(13) 0.0287(12) 0.0084(10) 0.0102(10) 0.0104(10)
C008 0.0316(13) 0.0292(12) 0.0386(14) 0.0071(10) 0.0091(11) 0.0078(10)
C009 0.0380(15) 0.0381(14) 0.0384(14) 0.0116(11) 0.0120(12) 0.0075(11)
C00A 0.0340(14) 0.0523(16) 0.0383(14) 0.0214(12) 0.0169(11) 0.0175(12)
C00B 0.0461(16) 0.0434(14) 0.0433(15) 0.0185(12) 0.0229(13) 0.0222(13)
C00C 0.0355(14) 0.0509(15) 0.0292(12) 0.0177(11) 0.0109(11) 0.0140(12)
C00D 0.0417(15) 0.0349(13) 0.0334(13) 0.0117(11) 0.0158(11) 0.0120(11)
C00E 0.0411(15) 0.0479(15) 0.0339(13) 0.0178(12) 0.0184(11) 0.0213(12)
C00F 0.0491(16) 0.0458(15) 0.0421(15) 0.0236(13) 0.0228(13) 0.0226(13)
C00G 0.0396(15) 0.0485(16) 0.0485(16) 0.0180(13) 0.0165(13) 0.0123(13)
C00H 0.0460(16) 0.0524(16) 0.0337(13) 0.0214(12) 0.0193(12) 0.0211(13)
C00I 0.0413(15) 0.0442(15) 0.0438(16) 0.0107(13) 0.0111(12) 0.0151(13)
C00J 0.067(2) 0.0401(15) 0.0375(15) 0.0040(13) 0.0194(14) 0.0050(14)
C00K 0.0477(17) 0.0557(18) 0.0509(17) 0.0272(15) 0.0216(14) 0.0117(14)
C00L 0.0537(19) 0.0384(15) 0.0582(19) 0.0158(14) 0.0149(15) 0.0076(14)
C00M 0.0412(17) 0.0577(19) 0.072(2) 0.0218(17) 0.0264(16) 0.0148(14)
C00N 0.0580(19) 0.075(2) 0.0398(16) 0.0293(16) 0.0257(14) 0.0297(17)
C00O 0.0437(17) 0.0574(19) 0.059(2) 0.0148(16) -0.0004(15) 0.0195(15)
C00P 0.0507(19) 0.0503(18) 0.066(2) 0.0194(16) 0.0093(16) 0.0213(15)
C00Q 0.0351(16) 0.058(2) 0.083(3) 0.0187(18) 0.0113(17) 0.0168(15)
C00R 0.080(2) 0.059(2) 0.0347(15) 0.0079(14) 0.0236(16) 0.0204(18)
C00S 0.085(3) 0.0360(16) 0.078(2) 0.0190(17) 0.028(2) 0.0074(17)
C00T 0.116(4) 0.047(2) 0.074(3) 0.0284(19) 0.033(3) 0.038(2)
C00U 0.091(3) 0.068(3) 0.079(3) 0.029(2) 0.014(2) 0.048(2)
O1 0.096(6) 0.042(4) 0.059(5) 0.029(3) 0.034(4) 0.008(4)
C1 0.110(11) 0.054(6) 0.116(10) 0.043(7) 0.063(9) 0.031(7)

loop_
_atom_type_symbol
_atom_type_description
_atom_type_scat_dispersion_real
_atom_type_scat_dispersion_imag
_atom_type_scat_source
C C 0.0181 0.0091 'International Tables Vol C Tables 4.2.6.8 and 6.1.1.4'
H H 0.0000 0.0000 'International Tables Vol C Tables 4.2.6.8 and 6.1.1.4'
Br Br -0.6763 1.2805 'International Tables Vol C Tables 4.2.6.8 and 6.1.1.4'
Cu Cu -1.9646 0.5888 'International Tables Vol C Tables 4.2.6.8 and 6.1.1.4'
N N 0.0311 0.0180 'International Tables Vol C Tables 4.2.6.8 and 6.1.1.4'
O O 0.0492 0.0322 'International Tables Vol C Tables 4.2.6.8 and 6.1.1.4'
P P 0.2955 0.4335 'International Tables Vol C Tables 4.2.6.8 and 6.1.1.4'

loop_
_geom_angle_atom_site_label_1
_geom_angle_atom_site_label_2
_geom_angle_atom_site_label_3
_geom_angle
_geom_angle_site_symmetry_1
_geom_angle_site_symmetry_3
_geom_angle_publ_flag
Cu02 Br01 Cu02 74.007(16) . 2_556 ?
Br01 Cu02 Br01 105.994(16) . 2_556 ?
P003 Cu02 Br01 118.59(2) . . ?
P003 Cu02 Br01 112.16(2) . 2_556 ?
N004 Cu02 Br01 98.78(6) . 2_556 ?
N004 Cu02 Br01 100.94(7) . . ?
N004 Cu02 P003 117.88(7) . . ?
C007 P003 Cu02 117.74(9) . . ?
C008 P003 Cu02 111.04(8) . . ?
C008 P003 C007 105.39(12) . . ?
C00D P003 Cu02 116.18(9) . . ?
C00D P003 C007 102.54(12) . . ?
C00D P003 C008 102.28(12) . . ?
C00B N004 Cu02 122.30(18) . . ?
C00B N004 C00H 117.0(2) . . ?
C00H N004 Cu02 120.72(18) . . ?
C00A C005 C006 120.7(2) . . ?
C00C C005 C006 121.4(2) . . ?
C00C C005 C00A 117.9(2) . . ?
C00E C006 C005 121.6(2) . . ?
C00E C006 C00F 116.7(2) . . ?
C00F C006 C005 121.6(2) . . ?
C009 C007 P003 118.53(19) . . ?
C009 C007 C00J 118.7(2) . . ?
C00J C007 P003 122.7(2) . . ?
C00G C008 P003 116.5(2) . . ?
C00I C008 P003 124.8(2) . . ?
C00I C008 C00G 118.7(3) . . ?
C007 C009 H009 120.0 . . ?
C00K C009 C007 120.0(3) . . ?
C00K C009 H009 120.0 . . ?
C005 C00A H00A 119.3 . . ?
C00C C00A C005 121.4(3) 2_655 . ?
C00C C00A H00A 119.3 2_655 . ?
N004 C00B H00B 118.3 . . ?
N004 C00B C00F 123.5(2) . . ?
C00F C00B H00B 118.3 . . ?
C005 C00C H00C 119.7 . . ?
C00A C00C C005 120.7(3) 2_655 . ?
C00A C00C H00C 119.7 2_655 . ?
C00L C00D P003 124.0(2) . . ?
C00L C00D C00P 118.7(3) . . ?
C00P C00D P003 117.4(2) . . ?
C006 C00E H00E 120.0 . . ?
C006 C00E C00H 120.0(2) . . ?
C00H C00E H00E 120.0 . . ?
C006 C00F H00F 120.2 . . ?
C00B C00F C006 119.6(3) . . ?
C00B C00F H00F 120.2 . . ?
C008 C00G H00G 119.8 . . ?
C00M C00G C008 120.5(3) . . ?
C00M C00G H00G 119.8 . . ?
N004 C00H C00E 123.1(3) . . ?
N004 C00H H00H 118.5 . . ?
C00E C00H H00H 118.5 . . ?
C008 C00I H00I 119.8 . . ?
C008 C00I C00O 120.4(3) . . ?
C00O C00I H00I 119.8 . . ?
C007 C00J H00J 119.9 . . ?
C00R C00J C007 120.2(3) . . ?
C00R C00J H00J 119.9 . . ?
C009 C00K H00K 119.7 . . ?
C00N C00K C009 120.7(3) . . ?
C00N C00K H00K 119.7 . . ?
C00D C00L H00L 119.8 . . ?
C00S C00L C00D 120.4(3) . . ?
C00S C00L H00L 119.8 . . ?
C00G C00M H00M 119.9 . . ?
C00G C00M C00Q 120.2(3) . . ?
C00Q C00M H00M 119.9 . . ?
C00K C00N H00N 120.0 . . ?
C00R C00N C00K 120.1(3) . . ?
C00R C00N H00N 120.0 . . ?
C00I C00O H00O 119.9 . . ?
C00Q C00O C00I 120.3(3) . . ?
C00Q C00O H00O 119.9 . . ?
C00D C00P H00P 119.9 . . ?
C00D C00P C00U 120.1(4) . . ?
C00U C00P H00P 119.9 . . ?
C00M C00Q H00Q 120.0 . . ?
C00O C00Q C00M 120.0(3) . . ?
C00O C00Q H00Q 120.0 . . ?
C00J C00R H00R 119.8 . . ?
C00N C00R C00J 120.3(3) . . ?
C00N C00R H00R 119.8 . . ?
C00L C00S H00S 119.8 . . ?
C00T C00S C00L 120.4(4) . . ?
C00T C00S H00S 119.8 . . ?
C00S C00T H00T 120.1 . . ?
C00U C00T C00S 119.8(3) . . ?
C00U C00T H00T 120.1 . . ?
C00P C00U H00U 119.7 . . ?
C00T C00U C00P 120.6(4) . . ?
C00T C00U H00U 119.7 . . ?
C1 O1 H1 109.0 . . ?
O1 C1 H1A 109.5 . . ?
O1 C1 H1B 109.5 . . ?
O1 C1 H1C 109.5 . . ?
H1A C1 H1B 109.5 . . ?
H1A C1 H1C 109.5 . . ?
H1B C1 H1C 109.5 . . ?

loop_
_geom_bond_atom_site_label_1
_geom_bond_atom_site_label_2
_geom_bond_distance
_geom_bond_site_symmetry_2
_geom_bond_publ_flag
Br01 Cu02 2.5031(5) . ?
Br01 Cu02 2.5843(5) 2_556 ?
Cu02 P003 2.2115(7) . ?
Cu02 N004 2.061(2) . ?
P003 C007 1.832(3) . ?
P003 C008 1.831(3) . ?
P003 C00D 1.831(3) . ?
N004 C00B 1.328(4) . ?
N004 C00H 1.338(4) . ?
C005 C006 1.481(3) . ?
C005 C00A 1.397(4) . ?
C005 C00C 1.393(4) . ?
C006 C00E 1.380(4) . ?
C006 C00F 1.391(4) . ?
C007 C009 1.388(4) . ?
C007 C00J 1.393(4) . ?
C008 C00G 1.395(4) . ?
C008 C00I 1.386(4) . ?
C009 H009 0.9300 . ?
C009 C00K 1.387(4) . ?
C00A H00A 0.9300 . ?
C00A C00C 1.381(4) 2_655 ?
C00B H00B 0.9300 . ?
C00B C00F 1.388(4) . ?
C00C H00C 0.9300 . ?
C00D C00L 1.385(4) . ?
C00D C00P 1.386(4) . ?
C00E H00E 0.9300 . ?
C00E C00H 1.388(4) . ?
C00F H00F 0.9300 . ?
C00G H00G 0.9300 . ?
C00G C00M 1.376(5) . ?
C00H H00H 0.9300 . ?
C00I H00I 0.9300 . ?
C00I C00O 1.391(5) . ?
C00J H00J 0.9300 . ?
C00J C00R 1.391(5) . ?
C00K H00K 0.9300 . ?
C00K C00N 1.368(5) . ?
C00L H00L 0.9300 . ?
C00L C00S 1.381(5) . ?
C00M H00M 0.9300 . ?
C00M C00Q 1.386(5) . ?
C00N H00N 0.9300 . ?
C00N C00R 1.362(5) . ?
C00O H00O 0.9300 . ?
C00O C00Q 1.363(5) . ?
C00P H00P 0.9300 . ?
C00P C00U 1.392(5) . ?
C00Q H00Q 0.9300 . ?
C00R H00R 0.9300 . ?
C00S H00S 0.9300 . ?
C00S C00T 1.376(7) . ?
C00T H00T 0.9300 . ?
C00T C00U 1.357(7) . ?
C00U H00U 0.9300 . ?
O1 H1 0.8200 . ?
O1 C1 1.196(2) . ?
C1 H1A 0.9600 . ?
C1 H1B 0.9600 . ?
C1 H1C 0.9600 . ?

loop_
_geom_torsion_atom_site_label_1
_geom_torsion_atom_site_label_2
_geom_torsion_atom_site_label_3
_geom_torsion_atom_site_label_4
_geom_torsion
_geom_torsion_site_symmetry_1
_geom_torsion_site_symmetry_2
_geom_torsion_site_symmetry_3
_geom_torsion_site_symmetry_4
_geom_torsion_publ_flag
Cu02 P003 C007 C009 13.6(2) . . . . ?
Cu02 P003 C007 C00J -164.3(2) . . . . ?
Cu02 P003 C008 C00G 49.8(2) . . . . ?
Cu02 P003 C008 C00I -127.7(2) . . . . ?
Cu02 P003 C00D C00L -135.5(2) . . . . ?
Cu02 P003 C00D C00P 45.1(3) . . . . ?
Cu02 N004 C00B C00F -177.2(2) . . . . ?
Cu02 N004 C00H C00E 177.6(2) . . . . ?
P003 C007 C009 C00K -177.5(2) . . . . ?
P003 C007 C00J C00R 177.2(3) . . . . ?
P003 C008 C00G C00M -179.1(2) . . . . ?
P003 C008 C00I C00O 178.1(2) . . . . ?
P003 C00D C00L C00S 179.7(3) . . . . ?
P003 C00D C00P C00U 179.7(3) . . . . ?
N004 C00B C00F C006 0.7(5) . . . . ?
C005 C006 C00E C00H -173.6(3) . . . . ?
C005 C006 C00F C00B 174.0(3) . . . . ?
C006 C005 C00A C00C -177.6(3) . . . 2_655 ?
C006 C005 C00C C00A 177.6(3) . . . 2_655 ?
C006 C00E C00H N004 -1.5(5) . . . . ?
C007 P003 C008 C00G 178.3(2) . . . . ?
C007 P003 C008 C00I 0.8(3) . . . . ?
C007 P003 C00D C00L 94.7(3) . . . . ?
C007 P003 C00D C00P -84.8(2) . . . . ?
C007 C009 C00K C00N 0.4(5) . . . . ?
C007 C00J C00R C00N 0.2(6) . . . . ?
C008 P003 C007 C009 -110.8(2) . . . . ?
C008 P003 C007 C00J 71.2(3) . . . . ?
C008 P003 C00D C00L -14.4(3) . . . . ?
C008 P003 C00D C00P 166.2(2) . . . . ?
C008 C00G C00M C00Q 1.2(5) . . . . ?
C008 C00I C00O C00Q 0.5(5) . . . . ?
C009 C007 C00J C00R -0.8(5) . . . . ?
C009 C00K C00N C00R -1.0(5) . . . . ?
C00A C005 C006 C00E 145.9(3) . . . . ?
C00A C005 C006 C00F -31.3(4) . . . . ?
C00A C005 C00C C00A -0.3(5) . . . 2_655 ?
C00B N004 C00H C00E -1.2(4) . . . . ?
C00C C005 C006 C00E -31.9(4) . . . . ?
C00C C005 C006 C00F 150.9(3) . . . . ?
C00C C005 C00A C00C 0.3(5) . . . 2_655 ?
C00D P003 C007 C009 142.5(2) . . . . ?
C00D P003 C007 C00J -35.5(3) . . . . ?
C00D P003 C008 C00G -74.8(2) . . . . ?
C00D P003 C008 C00I 107.7(2) . . . . ?
C00D C00L C00S C00T 1.1(6) . . . . ?
C00D C00P C00U C00T 0.3(6) . . . . ?
C00E C006 C00F C00B -3.3(4) . . . . ?
C00F C006 C00E C00H 3.7(4) . . . . ?
C00G C008 C00I C00O 0.6(4) . . . . ?
C00G C00M C00Q C00O -0.1(5) . . . . ?
C00H N004 C00B C00F 1.5(4) . . . . ?
C00I C008 C00G C00M -1.4(4) . . . . ?
C00I C00O C00Q C00M -0.8(5) . . . . ?
C00J C007 C009 C00K 0.5(4) . . . . ?
C00K C00N C00R C00J 0.7(6) . . . . ?
C00L C00D C00P C00U 0.2(5) . . . . ?
C00L C00S C00T C00U -0.6(6) . . . . ?
C00P C00D C00L C00S -0.9(5) . . . . ?
C00S C00T C00U C00P -0.1(7) . . . . ?
